data_4345335
loop_
_publ_author_name
'Zhang, Fangjun'
'Zhang, Jie'
'Zhou, Xigeng'

_publ_section_title
;
 Facile Construction of Yttrium Pentasulfides from Yttrium Alkyl
 Precursors: Synthesis, Mechanism, and Reactivity.
;
_journal_issue 4
_journal_name_full 'Inorganic chemistry'
_journal_page_first 2070
_journal_page_last 2077
_journal_paper_doi 10.1021/acs.inorgchem.6b02747
_journal_volume 56
_journal_year 2017
_chemical_formula_sum 'C38 H60 B2 N12 O2 S4 Y2'
_chemical_formula_weight 1044.66
_chemical_name_systematic
; 
 ? 
;
_space_group_IT_number 14
_symmetry_cell_setting monoclinic
_symmetry_space_group_name_Hall '-P 2ybc'
_symmetry_space_group_name_H-M 'P 1 21/c 1'
_atom_sites_solution_hydrogens geom
_atom_sites_solution_primary direct
_atom_sites_solution_secondary difmap
_audit_creation_method SHELXL-97
_cell_angle_alpha 90.00
_cell_angle_beta 110.00(3)
_cell_angle_gamma 90.00
_cell_formula_units_Z 4
_cell_length_a 18.240(4)
_cell_length_b 16.970(3)
_cell_length_c 19.830(4)
_cell_measurement_temperature 298(2)
_cell_measurement_theta_max 25.53
_cell_measurement_theta_min 2.23
_cell_volume 5768(2)
_computing_cell_refinement 'Bruker XSCANS'
_computing_data_collection 'Bruker XSCANS'
_computing_data_reduction 'Bruker SHELXTL'
_computing_molecular_graphics 'Bruker SHELXTL'
_computing_publication_material 'Bruker SHELXTL'
_computing_structure_refinement 'SHELXL-97 (Sheldrick, 1997)'
_computing_structure_solution 'SHELXS-97 (Sheldrick, 1990)'
_diffrn_ambient_temperature 298(2)
_diffrn_measured_fraction_theta_full 0.998
_diffrn_measured_fraction_theta_max 0.998
_diffrn_measurement_device_type 'Bruker P4'
_diffrn_measurement_method '\w scans'
_diffrn_radiation_monochromator graphite
_diffrn_radiation_source 'fine-focus sealed tube'
_diffrn_radiation_type MoK\a
_diffrn_radiation_wavelength 0.71073
_diffrn_reflns_av_R_equivalents 0.0756
_diffrn_reflns_av_sigmaI/netI 0.1235
_diffrn_reflns_limit_h_max 21
_diffrn_reflns_limit_h_min -21
_diffrn_reflns_limit_k_max 20
_diffrn_reflns_limit_k_min -19
_diffrn_reflns_limit_l_max 23
_diffrn_reflns_limit_l_min -17
_diffrn_reflns_number 28585
_diffrn_reflns_theta_full 25.10
_diffrn_reflns_theta_max 25.10
_diffrn_reflns_theta_min 1.19
_exptl_absorpt_coefficient_mu 2.186
_exptl_absorpt_correction_T_max 0.8800
_exptl_absorpt_correction_T_min 0.6944
_exptl_absorpt_correction_type multi-scan
_exptl_absorpt_process_details sadabs
_exptl_crystal_colour colourless
_exptl_crystal_density_diffrn 1.201
_exptl_crystal_density_method 'not measured'
_exptl_crystal_description block
_exptl_crystal_F_000 2152
_exptl_crystal_size_max 0.18
_exptl_crystal_size_mid 0.12
_exptl_crystal_size_min 0.06
_platon_squeeze_details '  Complex 8'
_refine_diff_density_max 1.051
_refine_diff_density_min -0.631
_refine_diff_density_rms 0.084
_refine_ls_extinction_method none
_refine_ls_goodness_of_fit_ref 1.043
_refine_ls_hydrogen_treatment mixed
_refine_ls_matrix_type full
_refine_ls_number_parameters 553
_refine_ls_number_reflns 10240
_refine_ls_number_restraints 53
_refine_ls_restrained_S_all 1.072
_refine_ls_R_factor_all 0.0981
_refine_ls_R_factor_gt 0.0539
_refine_ls_shift/su_max 0.067
_refine_ls_shift/su_mean 0.001
_refine_ls_structure_factor_coef Fsqd
_refine_ls_weighting_details 'calc w=1/[\s^2^(Fo^2^)+(0.0400P)^2^+0.4295P] where P=(Fo^2^+2Fc^2^)/3'
_refine_ls_weighting_scheme calc
_refine_ls_wR_factor_gt 0.1223
_refine_ls_wR_factor_ref 0.1274
_reflns_number_gt 4811
_reflns_number_total 10240
_reflns_threshold_expression >2sigma(I)
_cod_data_source_file ic6b02747_si_003.cif
_cod_data_source_block a51010a
_cod_depositor_comments
;
The following automatic conversions were performed:

'_symmetry_cell_setting' value 'Monoclinic' changed to 'monoclinic'
according to
/home/data/users/saulius/crontab/automatic-downloads/current/ACS/lib/dictionaries/cif_core.dic
dictionary named 'cif_core.dic' version 2.4.2 from 2011-04-26.

Automatic conversion script
Id: cif_fix_values 4973 2017-02-22 13:04:09Z antanas 
;
_cod_original_sg_symbol_H-M P2(1)/c
_cod_database_code 4345335

loop_
_symmetry_equiv_pos_as_xyz
'x, y, z'
'-x, y+1/2, -z+1/2'
'-x, -y, -z'
'x, -y-1/2, z-1/2'

loop_
_atom_site_label
_atom_site_type_symbol
_atom_site_fract_x
_atom_site_fract_y
_atom_site_fract_z
_atom_site_U_iso_or_equiv
_atom_site_adp_type
_atom_site_occupancy
_atom_site_symmetry_multiplicity
_atom_site_calc_flag
_atom_site_refinement_flags
Y1 Y 0.67030(3) 0.64044(3) 0.67889(3) 0.04218(18) Uani 1 1 d .
Y2 Y 0.88038(3) 0.63515(3) 0.69213(3) 0.04206(17) Uani 1 1 d .
B1 B 0.4706(4) 0.6758(5) 0.6273(4) 0.055(2) Uani 1 1 d .
H1 H 0.4145 0.6858 0.6143 0.066 Uiso 1 1 calc R
B2 B 1.0819(4) 0.5903(4) 0.7586(4) 0.056(2) Uani 1 1 d .
H2 H 1.1378 0.5782 0.7762 0.068 Uiso 1 1 calc R
N1 N 0.5120(3) 0.7123(3) 0.7015(3) 0.0486(13) Uani 1 1 d .
N2 N 0.5921(3) 0.7313(3) 0.7268(3) 0.0475(13) Uani 1 1 d .
N3 N 0.4995(3) 0.7180(3) 0.5718(3) 0.0543(14) Uani 1 1 d .
N4 N 0.5764(3) 0.7130(3) 0.5743(2) 0.0488(13) Uani 1 1 d .
N5 N 0.4822(3) 0.5877(3) 0.6225(2) 0.0446(12) Uani 1 1 d .
N6 N 0.5523(3) 0.5561(3) 0.6240(2) 0.0467(13) Uani 1 1 d .
N7 N 1.0434(3) 0.5504(3) 0.6832(3) 0.0562(14) Uani 1 1 d .
N8 N 0.9630(3) 0.5446(3) 0.6506(3) 0.0530(14) Uani 1 1 d .
N9 N 1.0450(3) 0.5565(3) 0.8122(3) 0.0541(14) Uani 1 1 d .
N10 N 0.9665(3) 0.5626(3) 0.8011(3) 0.0504(14) Uani 1 1 d .
N11 N 1.0718(3) 0.6789(3) 0.7547(3) 0.0525(14) Uani 1 1 d .
N12 N 1.0013(3) 0.7152(3) 0.7448(3) 0.0507(13) Uani 1 1 d .
O1 O 0.6592(2) 0.5660(2) 0.7811(2) 0.0581(12) Uani 1 1 d D
O2 O 0.8919(3) 0.7028(3) 0.5882(2) 0.0681(13) Uani 1 1 d D
S1 S 0.73796(9) 0.58402(10) 0.58618(8) 0.0532(4) Uani 1 1 d .
S2 S 0.77510(9) 0.51615(9) 0.68043(9) 0.0549(4) Uani 1 1 d .
S3 S 0.77325(10) 0.76180(9) 0.68710(9) 0.0539(4) Uani 1 1 d .
S4 S 0.81175(9) 0.69562(10) 0.78299(9) 0.0548(5) Uani 1 1 d .
C1 C 0.3936(4) 0.7418(5) 0.7317(4) 0.098(3) Uani 1 1 d .
H1A H 0.3631 0.7669 0.6876 0.147 Uiso 1 1 calc R
H1B H 0.3832 0.7663 0.7711 0.147 Uiso 1 1 calc R
H1C H 0.3801 0.6869 0.7297 0.147 Uiso 1 1 calc R
C2 C 0.4775(4) 0.7498(4) 0.7417(4) 0.0584(18) Uani 1 1 d .
C3 C 0.5336(4) 0.7936(4) 0.7932(4) 0.070(2) Uani 1 1 d .
H3 H 0.5255 0.8249 0.8286 0.084 Uiso 1 1 calc R
C4 C 0.6040(4) 0.7818(4) 0.7820(3) 0.0533(17) Uani 1 1 d .
C5 C 0.6815(4) 0.8206(4) 0.8213(4) 0.079(2) Uani 1 1 d .
H5A H 0.7168 0.7823 0.8509 0.118 Uiso 1 1 calc R
H5B H 0.6740 0.8624 0.8509 0.118 Uiso 1 1 calc R
H5C H 0.7029 0.8417 0.7872 0.118 Uiso 1 1 calc R
C6 C 0.3732(4) 0.7778(5) 0.4934(4) 0.109(3) Uani 1 1 d .
H6A H 0.3580 0.8212 0.4606 0.163 Uiso 1 1 calc R
H6B H 0.3625 0.7904 0.5364 0.163 Uiso 1 1 calc R
H6C H 0.3442 0.7317 0.4716 0.163 Uiso 1 1 calc R
C7 C 0.4585(4) 0.7624(4) 0.5117(4) 0.070(2) Uani 1 1 d .
C8 C 0.5069(5) 0.7837(4) 0.4762(4) 0.082(2) Uani 1 1 d .
H8 H 0.4944 0.8130 0.4341 0.098 Uiso 1 1 calc R
C9 C 0.5792(5) 0.7526(4) 0.5160(4) 0.069(2) Uani 1 1 d .
C10 C 0.6544(5) 0.7609(4) 0.5034(4) 0.096(3) Uani 1 1 d .
H10A H 0.6769 0.8114 0.5204 0.145 Uiso 1 1 calc R
H10B H 0.6456 0.7567 0.4529 0.145 Uiso 1 1 calc R
H10C H 0.6895 0.7200 0.5285 0.145 Uiso 1 1 calc R
C11 C 0.3404(4) 0.5488(4) 0.5885(4) 0.080(2) Uani 1 1 d .
H11A H 0.3369 0.5713 0.6317 0.119 Uiso 1 1 calc R
H11B H 0.3121 0.5000 0.5784 0.119 Uiso 1 1 calc R
H11C H 0.3185 0.5848 0.5494 0.119 Uiso 1 1 calc R
C12 C 0.4244(4) 0.5339(4) 0.5979(3) 0.0568(18) Uani 1 1 d .
C13 C 0.4571(4) 0.4664(4) 0.5821(3) 0.0616(19) Uani 1 1 d .
H13 H 0.4315 0.4195 0.5641 0.074 Uiso 1 1 calc R
C14 C 0.5356(4) 0.4822(4) 0.5985(3) 0.0479(16) Uani 1 1 d .
C15 C 0.5947(4) 0.4256(3) 0.5896(3) 0.0667(19) Uani 1 1 d .
H15A H 0.6242 0.4508 0.5639 0.100 Uiso 1 1 calc R
H15B H 0.5685 0.3803 0.5633 0.100 Uiso 1 1 calc R
H15C H 0.6292 0.4094 0.6360 0.100 Uiso 1 1 calc R
C16 C 1.1671(4) 0.4964(5) 0.6712(4) 0.115(3) Uani 1 1 d .
H16A H 1.1917 0.5469 0.6840 0.173 Uiso 1 1 calc R
H16B H 1.1805 0.4745 0.6323 0.173 Uiso 1 1 calc R
H16C H 1.1846 0.4618 0.7118 0.173 Uiso 1 1 calc R
C17 C 1.0790(4) 0.5061(4) 0.6480(4) 0.068(2) Uani 1 1 d .
C18 C 1.0224(4) 0.4719(4) 0.5909(4) 0.082(2) Uani 1 1 d .
H18 H 1.0300 0.4390 0.5564 0.098 Uiso 1 1 calc R
C19 C 0.9526(4) 0.4957(4) 0.5951(4) 0.075(2) Uani 1 1 d .
C20 C 0.8717(4) 0.4730(5) 0.5460(5) 0.136(4) Uani 1 1 d U
H20A H 0.8501 0.4346 0.5694 0.204 Uiso 1 1 calc R
H20B H 0.8749 0.4511 0.5024 0.204 Uiso 1 1 calc R
H20C H 0.8390 0.5189 0.5350 0.204 Uiso 1 1 calc R
C21 C 1.1679(4) 0.4973(4) 0.9000(4) 0.099(3) Uani 1 1 d .
H21A H 1.1791 0.4650 0.8650 0.148 Uiso 1 1 calc R
H21B H 1.1824 0.4697 0.9450 0.148 Uiso 1 1 calc R
H21C H 1.1970 0.5455 0.9062 0.148 Uiso 1 1 calc R
C22 C 1.0816(4) 0.5158(4) 0.8748(4) 0.067(2) Uani 1 1 d .
C23 C 1.0260(5) 0.4956(4) 0.9021(4) 0.072(2) Uani 1 1 d .
H23 H 1.0332 0.4672 0.9440 0.086 Uiso 1 1 calc R
C24 C 0.9557(4) 0.5253(4) 0.8558(4) 0.0627(19) Uani 1 1 d .
C25 C 0.8772(4) 0.5154(4) 0.8641(4) 0.084(2) Uani 1 1 d .
H25A H 0.8541 0.5662 0.8639 0.125 Uiso 1 1 calc R
H25B H 0.8835 0.4892 0.9086 0.125 Uiso 1 1 calc R
H25C H 0.8441 0.4845 0.8250 0.125 Uiso 1 1 calc R
C26 C 1.2130(4) 0.7157(5) 0.7850(4) 0.107(3) Uani 1 1 d U
H26A H 1.2293 0.6764 0.8220 0.160 Uiso 1 1 calc R
H26B H 1.2442 0.7622 0.8003 0.160 Uiso 1 1 calc R
H26C H 1.2194 0.6957 0.7420 0.160 Uiso 1 1 calc R
C27 C 1.1274(4) 0.7358(5) 0.7699(4) 0.067(2) Uani 1 1 d .
C28 C 1.0948(5) 0.8066(5) 0.7700(4) 0.077(2) Uani 1 1 d .
H28 H 1.1197 0.8553 0.7774 0.093 Uiso 1 1 calc R
C29 C 1.0174(4) 0.7924(4) 0.7568(3) 0.0578(18) Uani 1 1 d .
C30 C 0.9555(4) 0.8535(4) 0.7543(5) 0.100(3) Uani 1 1 d .
H30A H 0.9235 0.8629 0.7054 0.151 Uiso 1 1 calc R
H30B H 0.9803 0.9017 0.7755 0.151 Uiso 1 1 calc R
H30C H 0.9236 0.8344 0.7806 0.151 Uiso 1 1 calc R
C31 C 0.6616(5) 0.5997(4) 0.8488(4) 0.086(2) Uani 1 1 d D
H31A H 0.7048 0.6363 0.8661 0.104 Uiso 1 1 calc R
H31B H 0.6136 0.6280 0.8429 0.104 Uiso 1 1 calc R
C32 C 0.6711(6) 0.5358(6) 0.8989(4) 0.125(3) Uani 1 1 d DU
H32A H 0.6332 0.5399 0.9231 0.150 Uiso 1 1 calc R
H32B H 0.7230 0.5369 0.9347 0.150 Uiso 1 1 calc R
C33 C 0.6588(5) 0.4603(5) 0.8554(5) 0.109(3) Uani 1 1 d D
H33A H 0.7056 0.4281 0.8711 0.131 Uiso 1 1 calc R
H33B H 0.6160 0.4302 0.8609 0.131 Uiso 1 1 calc R
C34 C 0.6410(5) 0.4842(4) 0.7813(4) 0.085(2) Uani 1 1 d D
H34A H 0.6718 0.4538 0.7592 0.102 Uiso 1 1 calc R
H34B H 0.5862 0.4754 0.7544 0.102 Uiso 1 1 calc R
C35 C 0.8990(10) 0.6610(9) 0.5293(7) 0.311(9) Uani 1 1 d DU
H35 H 0.9079 0.6072 0.5278 0.373 Uiso 1 1 calc R
C36 C 0.8897(8) 0.7190(9) 0.4691(7) 0.254(7) Uani 1 1 d DU
H36 H 0.8917 0.7076 0.4239 0.305 Uiso 1 1 calc R
C37 C 0.8763(6) 0.7996(6) 0.4964(5) 0.138(4) Uani 1 1 d DU
H37A H 0.8223 0.8162 0.4756 0.166 Uiso 1 1 calc R
H37B H 0.9100 0.8395 0.4874 0.166 Uiso 1 1 calc R
C38 C 0.8993(8) 0.7803(8) 0.5785(8) 0.253(7) Uani 1 1 d DU
H38A H 0.9529 0.7963 0.6034 0.303 Uiso 1 1 calc R
H38B H 0.8660 0.8097 0.5985 0.303 Uiso 1 1 calc R

loop_
_atom_site_aniso_label
_atom_site_aniso_U_11
_atom_site_aniso_U_22
_atom_site_aniso_U_33
_atom_site_aniso_U_23
_atom_site_aniso_U_13
_atom_site_aniso_U_12
Y1 0.0436(4) 0.0447(4) 0.0374(4) -0.0028(3) 0.0129(3) 0.0003(3)
Y2 0.0407(3) 0.0448(4) 0.0384(4) -0.0026(3) 0.0106(3) 0.0007(3)
B1 0.039(4) 0.072(6) 0.050(5) 0.003(4) 0.010(4) 0.010(4)
B2 0.044(5) 0.045(5) 0.075(6) 0.000(5) 0.014(4) 0.004(4)
N1 0.048(3) 0.051(3) 0.051(3) -0.007(3) 0.023(3) 0.002(3)
N2 0.040(3) 0.060(4) 0.041(3) -0.006(3) 0.012(3) 0.003(3)
N3 0.060(4) 0.047(3) 0.044(3) 0.001(3) 0.002(3) 0.011(3)
N4 0.056(4) 0.052(3) 0.035(3) 0.000(3) 0.011(3) -0.001(3)
N5 0.044(3) 0.039(3) 0.044(3) -0.003(3) 0.008(3) -0.005(3)
N6 0.053(3) 0.043(3) 0.042(3) 0.000(3) 0.013(3) 0.000(3)
N7 0.048(3) 0.058(4) 0.062(4) -0.004(3) 0.019(3) 0.003(3)
N8 0.044(3) 0.062(4) 0.049(3) -0.007(3) 0.010(3) 0.013(3)
N9 0.059(4) 0.050(4) 0.046(4) -0.005(3) 0.009(3) 0.005(3)
N10 0.045(3) 0.052(4) 0.049(4) 0.003(3) 0.009(3) 0.002(3)
N11 0.037(3) 0.062(4) 0.056(4) -0.011(3) 0.013(3) -0.010(3)
N12 0.049(3) 0.044(3) 0.053(3) -0.005(3) 0.009(3) -0.013(3)
O1 0.070(3) 0.057(3) 0.048(3) 0.004(2) 0.021(2) -0.007(2)
O2 0.088(3) 0.069(3) 0.056(3) -0.002(3) 0.035(3) -0.003(3)
S1 0.0515(10) 0.0622(11) 0.0450(10) -0.0117(9) 0.0157(8) -0.0019(9)
S2 0.0510(10) 0.0484(10) 0.0622(12) -0.0060(9) 0.0155(9) -0.0001(9)
S3 0.0578(10) 0.0502(10) 0.0537(11) -0.0055(9) 0.0189(9) -0.0034(9)
S4 0.0588(11) 0.0605(12) 0.0432(10) -0.0083(9) 0.0151(9) 0.0007(9)
C1 0.057(5) 0.129(7) 0.120(7) -0.035(6) 0.045(5) -0.003(5)
C2 0.044(4) 0.069(5) 0.062(5) -0.011(4) 0.017(4) 0.005(4)
C3 0.076(5) 0.075(5) 0.063(5) -0.020(4) 0.029(4) 0.015(4)
C4 0.056(4) 0.057(4) 0.046(4) -0.012(3) 0.017(4) 0.002(4)
C5 0.071(5) 0.085(5) 0.078(6) -0.032(4) 0.023(4) -0.012(4)
C6 0.089(6) 0.108(7) 0.103(7) 0.021(6) -0.001(5) 0.026(5)
C7 0.073(6) 0.056(5) 0.064(5) -0.004(4) 0.003(5) 0.006(4)
C8 0.113(7) 0.070(6) 0.053(5) 0.020(4) 0.017(5) 0.010(5)
C9 0.096(6) 0.060(5) 0.052(5) 0.011(4) 0.025(5) -0.007(5)
C10 0.129(8) 0.110(7) 0.053(5) 0.012(5) 0.033(5) -0.017(6)
C11 0.053(5) 0.082(6) 0.103(6) -0.013(5) 0.026(4) -0.013(4)
C12 0.058(5) 0.055(5) 0.053(5) 0.008(4) 0.013(4) -0.006(4)
C13 0.073(5) 0.057(5) 0.046(4) 0.002(4) 0.010(4) -0.021(4)
C14 0.054(4) 0.045(4) 0.044(4) 0.000(3) 0.015(3) -0.008(4)
C15 0.074(5) 0.052(4) 0.069(5) -0.003(4) 0.018(4) -0.013(4)
C16 0.058(5) 0.175(9) 0.122(8) -0.033(7) 0.042(5) 0.026(6)
C17 0.068(5) 0.072(5) 0.069(5) 0.003(4) 0.032(5) 0.021(4)
C18 0.076(6) 0.099(6) 0.074(6) -0.026(5) 0.030(5) 0.027(5)
C19 0.059(5) 0.101(6) 0.057(5) -0.029(5) 0.011(4) 0.012(5)
C20 0.072(6) 0.195(9) 0.138(8) -0.097(7) 0.030(6) 0.004(6)
C21 0.074(6) 0.107(7) 0.085(6) 0.011(5) -0.012(5) 0.013(5)
C22 0.068(5) 0.061(5) 0.053(5) 0.012(4) -0.001(4) 0.017(4)
C23 0.083(6) 0.068(5) 0.055(5) 0.021(4) 0.010(5) 0.015(5)
C24 0.081(6) 0.060(5) 0.046(5) 0.008(4) 0.019(4) 0.012(4)
C25 0.098(6) 0.088(6) 0.076(6) 0.019(5) 0.044(5) 0.009(5)
C26 0.059(5) 0.118(7) 0.138(8) -0.001(6) 0.027(5) -0.024(5)
C27 0.052(5) 0.082(6) 0.069(5) 0.003(4) 0.025(4) -0.009(5)
C28 0.078(6) 0.070(6) 0.076(6) 0.003(5) 0.017(5) -0.032(5)
C29 0.061(5) 0.052(5) 0.058(5) -0.001(4) 0.017(4) -0.010(4)
C30 0.088(6) 0.047(5) 0.155(8) -0.013(5) 0.027(6) -0.013(5)
C31 0.136(7) 0.085(6) 0.047(5) 0.000(4) 0.042(5) -0.016(5)
C32 0.190(9) 0.125(8) 0.064(6) 0.005(6) 0.047(6) -0.012(7)
C33 0.143(8) 0.078(6) 0.101(8) 0.028(6) 0.035(7) 0.003(6)
C34 0.123(7) 0.071(6) 0.064(6) 0.000(4) 0.036(5) -0.030(5)
C35 0.525(19) 0.312(16) 0.176(11) 0.117(11) 0.224(13) 0.152(14)
C36 0.414(17) 0.220(13) 0.166(11) 0.059(10) 0.147(12) 0.099(12)
C37 0.149(5) 0.142(6) 0.123(5) 0.012(4) 0.047(4) 0.008(4)
C38 0.277(8) 0.247(8) 0.239(8) 0.008(5) 0.093(5) -0.003(5)

loop_
_atom_type_symbol
_atom_type_description
_atom_type_scat_dispersion_real
_atom_type_scat_dispersion_imag
_atom_type_scat_source
C C 0.0033 0.0016 'International Tables Vol C Tables 4.2.6.8 and 6.1.1.4'
H H 0.0000 0.0000 'International Tables Vol C Tables 4.2.6.8 and 6.1.1.4'
B B 0.0013 0.0007 'International Tables Vol C Tables 4.2.6.8 and 6.1.1.4'
N N 0.0061 0.0033 'International Tables Vol C Tables 4.2.6.8 and 6.1.1.4'
O O 0.0106 0.0060 'International Tables Vol C Tables 4.2.6.8 and 6.1.1.4'
S S 0.1246 0.1234 'International Tables Vol C Tables 4.2.6.8 and 6.1.1.4'
Y Y -2.7962 3.5667 'International Tables Vol C Tables 4.2.6.8 and 6.1.1.4'

loop_
_geom_angle_atom_site_label_1
_geom_angle_atom_site_label_2
_geom_angle_atom_site_label_3
_geom_angle
O1 Y1 N2 77.54(15)
O1 Y1 N6 76.29(14)
N2 Y1 N6 90.04(16)
O1 Y1 N4 135.03(15)
N2 Y1 N4 72.23(15)
N6 Y1 N4 71.31(16)
O1 Y1 S1 124.23(11)
N2 Y1 S1 157.83(12)
N6 Y1 S1 91.49(12)
N4 Y1 S1 87.34(12)
O1 Y1 S3 125.69(11)
N2 Y1 S3 89.00(12)
N6 Y1 S3 157.07(11)
N4 Y1 S3 86.61(12)
S1 Y1 S3 81.09(5)
O1 Y1 S2 81.62(10)
N2 Y1 S2 157.52(12)
N6 Y1 S2 93.16(12)
N4 Y1 S2 129.72(11)
S1 Y1 S2 44.37(5)
S3 Y1 S2 96.43(5)
O1 Y1 S4 83.19(11)
N2 Y1 S4 90.85(12)
N6 Y1 S4 158.76(11)
N4 Y1 S4 128.90(12)
S1 Y1 S4 95.60(5)
S3 Y1 S4 44.17(5)
S2 Y1 S4 78.30(5)
O1 Y1 Y2 107.51(10)
N2 Y1 Y2 133.68(11)
N6 Y1 Y2 136.26(11)
N4 Y1 Y2 117.46(12)
S1 Y1 Y2 49.38(4)
S3 Y1 Y2 49.78(4)
S2 Y1 Y2 46.66(4)
S4 Y1 Y2 46.24(4)
O2 Y2 N8 76.87(16)
O2 Y2 N12 77.16(15)
N8 Y2 N12 85.74(17)
O2 Y2 N10 138.60(16)
N8 Y2 N10 73.16(16)
N12 Y2 N10 72.78(16)
O2 Y2 S4 125.16(12)
N8 Y2 S4 157.21(12)
N12 Y2 S4 93.34(12)
N10 Y2 S4 84.79(12)
O2 Y2 S2 122.51(12)
N8 Y2 S2 90.19(12)
N12 Y2 S2 158.40(12)
N10 Y2 S2 85.74(12)
S4 Y2 S2 82.31(5)
O2 Y2 S1 80.82(11)
N8 Y2 S1 94.06(13)
N12 Y2 S1 157.44(12)
N10 Y2 S1 128.74(12)
S4 Y2 S1 95.32(5)
S2 Y2 S1 43.98(5)
O2 Y2 S3 82.68(12)
N8 Y2 S3 158.64(12)
N12 Y2 S3 95.75(12)
N10 Y2 S3 127.65(12)
S4 Y2 S3 44.13(5)
S2 Y2 S3 95.70(5)
S1 Y2 S3 76.48(5)
O2 Y2 Y1 108.16(11)
N8 Y2 Y1 135.52(12)
N12 Y2 Y1 138.74(12)
N10 Y2 Y1 113.23(12)
S4 Y2 Y1 49.25(4)
S2 Y2 Y1 48.89(4)
S1 Y2 Y1 46.09(4)
S3 Y2 Y1 46.82(4)
N5 B1 N1 115.1(5)
N5 B1 N3 108.7(5)
N1 B1 N3 108.5(5)
N5 B1 H1 108.1
N1 B1 H1 108.1
N3 B1 H1 108.1
N11 B2 N9 109.2(5)
N11 B2 N7 111.9(6)
N9 B2 N7 109.6(5)
N11 B2 H2 108.7
N9 B2 H2 108.7
N7 B2 H2 108.7
C2 N1 N2 108.7(5)
C2 N1 B1 125.9(5)
N2 N1 B1 123.1(5)
C4 N2 N1 107.2(5)
C4 N2 Y1 138.3(4)
N1 N2 Y1 112.3(3)
N4 N3 C7 107.7(5)
N4 N3 B1 122.1(5)
C7 N3 B1 130.2(6)
C9 N4 N3 105.8(5)
C9 N4 Y1 137.2(5)
N3 N4 Y1 117.0(4)
C12 N5 N6 110.3(5)
C12 N5 B1 125.3(6)
N6 N5 B1 122.1(5)
C14 N6 N5 105.4(5)
C14 N6 Y1 138.3(4)
N5 N6 Y1 116.1(3)
C17 N7 N8 110.0(5)
C17 N7 B2 126.9(6)
N8 N7 B2 122.0(5)
C19 N8 N7 104.9(5)
C19 N8 Y2 136.4(5)
N7 N8 Y2 117.8(4)
C22 N9 N10 109.8(5)
C22 N9 B2 127.9(6)
N10 N9 B2 122.3(5)
C24 N10 N9 105.7(5)
C24 N10 Y2 135.4(5)
N9 N10 Y2 119.0(4)
C27 N11 N12 107.6(5)
C27 N11 B2 128.9(6)
N12 N11 B2 122.9(5)
C29 N12 N11 106.0(5)
C29 N12 Y2 135.4(4)
N11 N12 Y2 117.6(4)
C34 O1 C31 108.4(5)
C34 O1 Y1 126.0(4)
C31 O1 Y1 125.3(4)
C38 O2 C35 109.3(9)
C38 O2 Y2 128.8(7)
C35 O2 Y2 121.6(7)
S2 S1 Y1 70.96(6)
S2 S1 Y2 64.99(7)
Y1 S1 Y2 84.52(5)
S1 S2 Y2 71.03(7)
S1 S2 Y1 64.67(6)
Y2 S2 Y1 84.45(5)
S4 S3 Y1 70.46(7)
S4 S3 Y2 63.87(6)
Y1 S3 Y2 83.40(5)
S3 S4 Y2 72.00(6)
S3 S4 Y1 65.37(7)
Y2 S4 Y1 84.50(5)
C2 C1 H1A 109.5
C2 C1 H1B 109.5
H1A C1 H1B 109.5
C2 C1 H1C 109.5
H1A C1 H1C 109.5
H1B C1 H1C 109.5
N1 C2 C3 108.4(6)
N1 C2 C1 123.6(6)
C3 C2 C1 128.0(6)
C2 C3 C4 107.0(6)
C2 C3 H3 126.5
C4 C3 H3 126.5
N2 C4 C3 108.7(6)
N2 C4 C5 123.9(6)
C3 C4 C5 127.3(6)
C4 C5 H5A 109.5
C4 C5 H5B 109.5
H5A C5 H5B 109.5
C4 C5 H5C 109.5
H5A C5 H5C 109.5
H5B C5 H5C 109.5
C7 C6 H6A 109.5
C7 C6 H6B 109.5
H6A C6 H6B 109.5
C7 C6 H6C 109.5
H6A C6 H6C 109.5
H6B C6 H6C 109.5
C8 C7 N3 109.6(7)
C8 C7 C6 129.6(8)
N3 C7 C6 120.8(7)
C7 C8 C9 105.2(7)
C7 C8 H8 127.4
C9 C8 H8 127.4
N4 C9 C8 111.7(7)
N4 C9 C10 120.0(7)
C8 C9 C10 128.3(7)
C9 C10 H10A 109.5
C9 C10 H10B 109.5
H10A C10 H10B 109.5
C9 C10 H10C 109.5
H10A C10 H10C 109.5
H10B C10 H10C 109.5
C12 C11 H11A 109.5
C12 C11 H11B 109.5
H11A C11 H11B 109.5
C12 C11 H11C 109.5
H11A C11 H11C 109.5
H11B C11 H11C 109.5
N5 C12 C13 107.4(6)
N5 C12 C11 124.6(6)
C13 C12 C11 128.0(6)
C12 C13 C14 106.3(6)
C12 C13 H13 126.9
C14 C13 H13 126.9
N6 C14 C13 110.6(6)
N6 C14 C15 124.1(6)
C13 C14 C15 125.2(6)
C14 C15 H15A 109.5
C14 C15 H15B 109.5
H15A C15 H15B 109.5
C14 C15 H15C 109.5
H15A C15 H15C 109.5
H15B C15 H15C 109.5
C17 C16 H16A 109.5
C17 C16 H16B 109.5
H16A C16 H16B 109.5
C17 C16 H16C 109.5
H16A C16 H16C 109.5
H16B C16 H16C 109.5
N7 C17 C18 107.8(6)
N7 C17 C16 123.7(7)
C18 C17 C16 128.4(7)
C19 C18 C17 106.2(6)
C19 C18 H18 126.9
C17 C18 H18 126.9
N8 C19 C18 111.1(6)
N8 C19 C20 121.4(6)
C18 C19 C20 127.6(7)
C19 C20 H20A 109.5
C19 C20 H20B 109.5
H20A C20 H20B 109.5
C19 C20 H20C 109.5
H20A C20 H20C 109.5
H20B C20 H20C 109.5
C22 C21 H21A 109.5
C22 C21 H21B 109.5
H21A C21 H21B 109.5
C22 C21 H21C 109.5
H21A C21 H21C 109.5
H21B C21 H21C 109.5
C23 C22 N9 106.9(6)
C23 C22 C21 131.0(7)
N9 C22 C21 122.1(7)
C22 C23 C24 107.1(6)
C22 C23 H23 126.5
C24 C23 H23 126.5
N10 C24 C23 110.6(7)
N10 C24 C25 123.7(6)
C23 C24 C25 125.7(7)
C24 C25 H25A 109.5
C24 C25 H25B 109.5
H25A C25 H25B 109.5
C24 C25 H25C 109.5
H25A C25 H25C 109.5
H25B C25 H25C 109.5
C27 C26 H26A 109.5
C27 C26 H26B 109.5
H26A C26 H26B 109.5
C27 C26 H26C 109.5
H26A C26 H26C 109.5
H26B C26 H26C 109.5
C28 C27 N11 109.9(6)
C28 C27 C26 128.7(7)
N11 C27 C26 121.4(7)
C27 C28 C29 105.7(7)
C27 C28 H28 127.1
C29 C28 H28 127.1
N12 C29 C28 110.7(7)
N12 C29 C30 122.9(6)
C28 C29 C30 126.4(7)
C29 C30 H30A 109.5
C29 C30 H30B 109.5
H30A C30 H30B 109.5
C29 C30 H30C 109.5
H30A C30 H30C 109.5
H30B C30 H30C 109.5
C32 C31 O1 107.6(6)
C32 C31 H31A 110.2
O1 C31 H31A 110.2
C32 C31 H31B 110.2
O1 C31 H31B 110.2
H31A C31 H31B 108.5
C31 C32 C33 106.5(7)
C31 C32 H32A 110.4
C33 C32 H32A 110.4
C31 C32 H32B 110.4
C33 C32 H32B 110.4
H32A C32 H32B 108.6
C34 C33 C32 106.2(6)
C34 C33 H33A 110.5
C32 C33 H33A 110.5
C34 C33 H33B 110.5
C32 C33 H33B 110.5
H33A C33 H33B 108.7
O1 C34 C33 107.6(6)
O1 C34 H34A 110.2
C33 C34 H34A 110.2
O1 C34 H34B 110.2
C33 C34 H34B 110.2
H34A C34 H34B 108.5
O2 C35 C36 108.1(12)
O2 C35 H35 126.0
C36 C35 H35 126.0
C35 C36 C37 107.0(11)
C35 C36 H36 126.5
C37 C36 H36 126.5
C36 C37 C38 99.4(9)
C36 C37 H37A 111.9
C38 C37 H37A 111.9
C36 C37 H37B 111.9
C38 C37 H37B 111.9
H37A C37 H37B 109.6
O2 C38 C37 110.4(11)
O2 C38 H38A 109.6
C37 C38 H38A 109.6
O2 C38 H38B 109.6
C37 C38 H38B 109.6
H38A C38 H38B 108.1

loop_
_geom_bond_atom_site_label_1
_geom_bond_atom_site_label_2
_geom_bond_distance
Y1 O1 2.455(4)
Y1 N2 2.499(5)
Y1 N6 2.503(5)
Y1 N4 2.514(5)
Y1 S1 2.7151(17)
Y1 S3 2.7539(17)
Y1 S2 2.8397(17)
Y1 S4 2.855(2)
Y1 Y2 3.7513(11)
Y2 O2 2.430(4)
Y2 N8 2.482(5)
Y2 N12 2.496(5)
Y2 N10 2.515(5)
Y2 S4 2.7221(17)
Y2 S2 2.7413(18)
Y2 S1 2.8605(19)
Y2 S3 2.8835(18)
B1 N5 1.516(8)
B1 N1 1.536(8)
B1 N3 1.550(8)
B1 H1 0.9800
B2 N11 1.513(8)
B2 N9 1.550(8)
B2 N7 1.572(9)
B2 H2 0.9800
N1 C2 1.335(7)
N1 N2 1.409(6)
N2 C4 1.347(7)
N3 N4 1.389(6)
N3 C7 1.391(8)
N4 C9 1.352(7)
N5 C12 1.354(7)
N5 N6 1.378(6)
N6 C14 1.346(7)
N7 C17 1.335(7)
N7 N8 1.388(6)
N8 C19 1.339(7)
N9 C22 1.377(7)
N9 N10 1.378(6)
N10 C24 1.328(7)
N11 C27 1.358(7)
N11 N12 1.378(6)
N12 C29 1.345(7)
O1 C34 1.428(7)
O1 C31 1.446(7)
O2 C38 1.343(12)
O2 C35 1.410(12)
S1 S2 2.101(2)
S3 S4 2.111(2)
C1 C2 1.480(8)
C1 H1A 0.9600
C1 H1B 0.9600
C1 H1C 0.9600
C2 C3 1.389(8)
C3 C4 1.391(7)
C3 H3 0.9300
C4 C5 1.512(8)
C5 H5A 0.9600
C5 H5B 0.9600
C5 H5C 0.9600
C6 C7 1.496(9)
C6 H6A 0.9600
C6 H6B 0.9600
C6 H6C 0.9600
C7 C8 1.354(9)
C8 C9 1.389(9)
C8 H8 0.9300
C9 C10 1.485(9)
C10 H10A 0.9600
C10 H10B 0.9600
C10 H10C 0.9600
C11 C12 1.500(8)
C11 H11A 0.9600
C11 H11B 0.9600
C11 H11C 0.9600
C12 C13 1.376(8)
C13 C14 1.383(8)
C13 H13 0.9300
C14 C15 1.498(8)
C15 H15A 0.9600
C15 H15B 0.9600
C15 H15C 0.9600
C16 C17 1.522(8)
C16 H16A 0.9600
C16 H16B 0.9600
C16 H16C 0.9600
C17 C18 1.373(9)
C18 C19 1.365(8)
C18 H18 0.9300
C19 C20 1.513(9)
C20 H20A 0.9600
C20 H20B 0.9600
C20 H20C 0.9600
C21 C22 1.513(9)
C21 H21A 0.9600
C21 H21B 0.9600
C21 H21C 0.9600
C22 C23 1.348(8)
C23 C24 1.391(8)
C23 H23 0.9300
C24 C25 1.504(8)
C25 H25A 0.9600
C25 H25B 0.9600
C25 H25C 0.9600
C26 C27 1.526(8)
C26 H26A 0.9600
C26 H26B 0.9600
C26 H26C 0.9600
C27 C28 1.340(9)
C28 C29 1.367(8)
C28 H28 0.9300
C29 C30 1.521(8)
C30 H30A 0.9600
C30 H30B 0.9600
C30 H30C 0.9600
C31 C32 1.440(9)
C31 H31A 0.9700
C31 H31B 0.9700
C32 C33 1.518(10)
C32 H32A 0.9700
C32 H32B 0.9700
C33 C34 1.450(9)
C33 H33A 0.9700
C33 H33B 0.9700
C34 H34A 0.9700
C34 H34B 0.9700
C35 C36 1.511(14)
C35 H35 0.9300
C36 C37 1.521(13)
C36 H36 0.9300
C37 C38 1.571(13)
C37 H37A 0.9700
C37 H37B 0.9700
C38 H38A 0.9700
C38 H38B 0.9700

loop_
_geom_torsion_atom_site_label_1
_geom_torsion_atom_site_label_2
_geom_torsion_atom_site_label_3
_geom_torsion_atom_site_label_4
_geom_torsion
O1 Y1 Y2 O2 177.16(16)
N2 Y1 Y2 O2 -93.50(19)
N6 Y1 Y2 O2 88.86(19)
N4 Y1 Y2 O2 -2.32(17)
S1 Y1 Y2 O2 56.72(13)
S3 Y1 Y2 O2 -60.55(13)
S2 Y1 Y2 O2 117.67(13)
S4 Y1 Y2 O2 -121.16(13)
O1 Y1 Y2 N8 87.6(2)
N2 Y1 Y2 N8 176.9(2)
N6 Y1 Y2 N8 -0.7(2)
N4 Y1 Y2 N8 -91.9(2)
S1 Y1 Y2 N8 -32.88(17)
S3 Y1 Y2 N8 -150.14(17)
S2 Y1 Y2 N8 28.08(17)
S4 Y1 Y2 N8 149.25(17)
O1 Y1 Y2 N12 -91.7(2)
N2 Y1 Y2 N12 -2.4(2)
N6 Y1 Y2 N12 180.0(2)
N4 Y1 Y2 N12 88.8(2)
S1 Y1 Y2 N12 147.82(18)
S3 Y1 Y2 N12 30.55(17)
S2 Y1 Y2 N12 -151.23(18)
S4 Y1 Y2 N12 -30.06(17)
O1 Y1 Y2 N10 -1.71(16)
N2 Y1 Y2 N10 87.64(19)
N6 Y1 Y2 N10 -90.00(19)
N4 Y1 Y2 N10 178.82(17)
S1 Y1 Y2 N10 -122.14(13)
S3 Y1 Y2 N10 120.59(13)
S2 Y1 Y2 N10 -61.19(13)
S4 Y1 Y2 N10 59.98(13)
O1 Y1 Y2 S4 -61.69(12)
N2 Y1 Y2 S4 27.65(16)
N6 Y1 Y2 S4 -149.98(16)
N4 Y1 Y2 S4 118.84(13)
S1 Y1 Y2 S4 177.87(7)
S3 Y1 Y2 S4 60.61(7)
S2 Y1 Y2 S4 -121.17(7)
O1 Y1 Y2 S2 59.48(12)
N2 Y1 Y2 S2 148.83(16)
N6 Y1 Y2 S2 -28.81(16)
N4 Y1 Y2 S2 -119.99(13)
S1 Y1 Y2 S2 -60.95(7)
S3 Y1 Y2 S2 -178.22(7)
S4 Y1 Y2 S2 121.17(7)
O1 Y1 Y2 S1 120.44(12)
N2 Y1 Y2 S1 -150.22(16)
N6 Y1 Y2 S1 32.15(16)
N4 Y1 Y2 S1 -59.04(13)
S3 Y1 Y2 S1 -117.27(7)
S2 Y1 Y2 S1 60.95(7)
S4 Y1 Y2 S1 -177.87(7)
O1 Y1 Y2 S3 -122.30(12)
N2 Y1 Y2 S3 -32.96(16)
N6 Y1 Y2 S3 149.41(16)
N4 Y1 Y2 S3 58.23(13)
S1 Y1 Y2 S3 117.27(7)
S2 Y1 Y2 S3 178.22(7)
S4 Y1 Y2 S3 -60.61(7)
N5 B1 N1 C2 -119.6(7)
N3 B1 N1 C2 118.3(6)
N5 B1 N1 N2 79.8(7)
N3 B1 N1 N2 -42.3(8)
C2 N1 N2 C4 -1.1(7)
B1 N1 N2 C4 162.4(6)
C2 N1 N2 Y1 165.2(4)
B1 N1 N2 Y1 -31.4(6)
O1 Y1 N2 C4 77.0(6)
N6 Y1 N2 C4 152.9(6)
N4 Y1 N2 C4 -136.8(6)
S1 Y1 N2 C4 -113.0(6)
S3 Y1 N2 C4 -50.0(6)
S2 Y1 N2 C4 54.5(8)
S4 Y1 N2 C4 -5.9(6)
Y2 Y1 N2 C4 -25.4(7)
O1 Y1 N2 N1 -83.1(3)
N6 Y1 N2 N1 -7.1(4)
N4 Y1 N2 N1 63.2(3)
S1 Y1 N2 N1 86.9(5)
S3 Y1 N2 N1 150.0(3)
S2 Y1 N2 N1 -105.5(4)
S4 Y1 N2 N1 -165.9(3)
Y2 Y1 N2 N1 174.5(3)
N5 B1 N3 N4 -61.0(7)
N1 B1 N3 N4 64.9(7)
N5 B1 N3 C7 116.2(7)
N1 B1 N3 C7 -117.9(7)
C7 N3 N4 C9 -1.2(6)
B1 N3 N4 C9 176.5(5)
C7 N3 N4 Y1 177.9(4)
B1 N3 N4 Y1 -4.4(7)
O1 Y1 N4 C9 -177.5(5)
N2 Y1 N4 C9 132.4(6)
N6 Y1 N4 C9 -131.4(6)
S1 Y1 N4 C9 -38.9(6)
S3 Y1 N4 C9 42.3(6)
S2 Y1 N4 C9 -53.2(6)
S4 Y1 N4 C9 56.2(6)
Y2 Y1 N4 C9 1.8(6)
O1 Y1 N4 N3 3.8(5)
N2 Y1 N4 N3 -46.4(4)
N6 Y1 N4 N3 49.9(4)
S1 Y1 N4 N3 142.4(4)
S3 Y1 N4 N3 -136.4(4)
S2 Y1 N4 N3 128.1(3)
S4 Y1 N4 N3 -122.6(3)
Y2 Y1 N4 N3 -176.9(3)
N1 B1 N5 C12 126.6(6)
N3 B1 N5 C12 -111.4(6)
N1 B1 N5 N6 -71.9(7)
N3 B1 N5 N6 50.1(7)
C12 N5 N6 C14 1.0(6)
B1 N5 N6 C14 -162.9(5)
C12 N5 N6 Y1 -174.3(4)
B1 N5 N6 Y1 21.8(6)
O1 Y1 N6 C14 -84.3(6)
N2 Y1 N6 C14 -161.4(6)
N4 Y1 N6 C14 127.4(6)
S1 Y1 N6 C14 40.7(6)
S3 Y1 N6 C14 111.0(6)
S2 Y1 N6 C14 -3.7(6)
S4 Y1 N6 C14 -69.0(7)
Y2 Y1 N6 C14 16.8(6)
O1 Y1 N6 N5 89.0(4)
N2 Y1 N6 N5 11.8(4)
N4 Y1 N6 N5 -59.4(3)
S1 Y1 N6 N5 -146.1(3)
S3 Y1 N6 N5 -75.7(5)
S2 Y1 N6 N5 169.5(3)
S4 Y1 N6 N5 104.3(4)
Y2 Y1 N6 N5 -169.9(3)
N11 B2 N7 C17 120.9(7)
N9 B2 N7 C17 -117.8(7)
N11 B2 N7 N8 -72.1(7)
N9 B2 N7 N8 49.2(7)
C17 N7 N8 C19 -0.1(7)
B2 N7 N8 C19 -169.2(6)
C17 N7 N8 Y2 -171.1(4)
B2 N7 N8 Y2 19.9(7)
O2 Y2 N8 C19 -71.7(7)
N12 Y2 N8 C19 -149.5(7)
N10 Y2 N8 C19 137.2(7)
S4 Y2 N8 C19 122.0(6)
S2 Y2 N8 C19 51.8(7)
S1 Y2 N8 C19 7.9(7)
S3 Y2 N8 C19 -54.6(8)
Y1 Y2 N8 C19 31.0(7)
O2 Y2 N8 N7 95.6(4)
N12 Y2 N8 N7 17.8(4)
N10 Y2 N8 N7 -55.5(4)
S4 Y2 N8 N7 -70.7(5)
S2 Y2 N8 N7 -141.0(4)
S1 Y2 N8 N7 175.1(4)
S3 Y2 N8 N7 112.7(4)
Y1 Y2 N8 N7 -161.8(3)
N11 B2 N9 C22 -118.4(7)
N7 B2 N9 C22 118.7(7)
N11 B2 N9 N10 63.1(7)
N7 B2 N9 N10 -59.8(7)
C22 N9 N10 C24 -0.7(7)
B2 N9 N10 C24 178.0(5)
C22 N9 N10 Y2 179.2(4)
B2 N9 N10 Y2 -2.0(7)
O2 Y2 N10 C24 -178.4(5)
N8 Y2 N10 C24 -133.0(6)
N12 Y2 N10 C24 136.3(6)
S4 Y2 N10 C24 41.1(6)
S2 Y2 N10 C24 -41.5(6)
S1 Y2 N10 C24 -51.5(6)
S3 Y2 N10 C24 52.4(6)
Y1 Y2 N10 C24 -0.1(6)
O2 Y2 N10 N9 1.6(5)
N8 Y2 N10 N9 47.1(4)
N12 Y2 N10 N9 -43.7(4)
S4 Y2 N10 N9 -138.8(4)
S2 Y2 N10 N9 138.5(4)
S1 Y2 N10 N9 128.5(3)
S3 Y2 N10 N9 -127.5(3)
Y1 Y2 N10 N9 180.0(3)
N9 B2 N11 C27 120.2(7)
N7 B2 N11 C27 -118.2(7)
N9 B2 N11 N12 -49.2(8)
N7 B2 N11 N12 72.4(7)
C27 N11 N12 C29 -1.9(6)
B2 N11 N12 C29 169.4(6)
C27 N11 N12 Y2 168.1(4)
B2 N11 N12 Y2 -20.5(7)
O2 Y2 N12 C29 70.5(6)
N8 Y2 N12 C29 148.0(6)
N10 Y2 N12 C29 -138.3(6)
S4 Y2 N12 C29 -54.9(6)
S2 Y2 N12 C29 -132.4(5)
S1 Y2 N12 C29 57.6(7)
S3 Y2 N12 C29 -10.6(6)
Y1 Y2 N12 C29 -32.5(6)
O2 Y2 N12 N11 -95.8(4)
N8 Y2 N12 N11 -18.4(4)
N10 Y2 N12 N11 55.3(4)
S4 Y2 N12 N11 138.8(4)
S2 Y2 N12 N11 61.3(6)
S1 Y2 N12 N11 -108.7(4)
S3 Y2 N12 N11 -177.0(4)
Y1 Y2 N12 N11 161.2(3)
N2 Y1 O1 C34 135.4(5)
N6 Y1 O1 C34 42.2(5)
N4 Y1 O1 C34 86.9(5)
S1 Y1 O1 C34 -40.1(5)
S3 Y1 O1 C34 -145.0(5)
S2 Y1 O1 C34 -53.1(5)
S4 Y1 O1 C34 -132.2(5)
Y2 Y1 O1 C34 -92.4(5)
N2 Y1 O1 C31 -37.5(5)
N6 Y1 O1 C31 -130.6(5)
N4 Y1 O1 C31 -85.9(5)
S1 Y1 O1 C31 147.1(5)
S3 Y1 O1 C31 42.1(5)
S2 Y1 O1 C31 134.1(5)
S4 Y1 O1 C31 54.9(5)
Y2 Y1 O1 C31 94.8(5)
N8 Y2 O2 C38 -142.0(9)
N12 Y2 O2 C38 -53.5(9)
N10 Y2 O2 C38 -97.6(9)
S4 Y2 O2 C38 31.5(9)
S2 Y2 O2 C38 136.3(9)
S1 Y2 O2 C38 121.6(9)
S3 Y2 O2 C38 44.2(9)
Y1 Y2 O2 C38 84.0(9)
N8 Y2 O2 C35 31.7(9)
N12 Y2 O2 C35 120.3(9)
N10 Y2 O2 C35 76.1(9)
S4 Y2 O2 C35 -154.8(9)
S2 Y2 O2 C35 -50.0(9)
S1 Y2 O2 C35 -64.7(9)
S3 Y2 O2 C35 -142.1(9)
Y1 Y2 O2 C35 -102.3(9)
O1 Y1 S1 S2 -18.61(14)
N2 Y1 S1 S2 173.2(3)
N6 Y1 S1 S2 -93.00(12)
N4 Y1 S1 S2 -164.21(12)
S3 Y1 S1 S2 108.80(7)
S4 Y1 S1 S2 66.95(7)
Y2 Y1 S1 S2 65.40(6)
O1 Y1 S1 Y2 -84.02(13)
N2 Y1 S1 Y2 107.8(3)
N6 Y1 S1 Y2 -158.41(11)
N4 Y1 S1 Y2 130.38(12)
S3 Y1 S1 Y2 43.39(5)
S2 Y1 S1 Y2 -65.40(6)
S4 Y1 S1 Y2 1.54(5)
O2 Y2 S1 S2 162.05(13)
N8 Y2 S1 S2 86.06(13)
N12 Y2 S1 S2 174.7(3)
N10 Y2 S1 S2 14.44(16)
S4 Y2 S1 S2 -73.14(7)
S3 Y2 S1 S2 -113.34(7)
Y1 Y2 S1 S2 -71.53(6)
O2 Y2 S1 Y1 -126.42(12)
N8 Y2 S1 Y1 157.59(12)
N12 Y2 S1 Y1 -113.8(3)
N10 Y2 S1 Y1 85.96(15)
S4 Y2 S1 Y1 -1.62(5)
S2 Y2 S1 Y1 71.53(6)
S3 Y2 S1 Y1 -41.81(5)
Y1 S1 S2 Y2 -92.84(4)
Y2 S1 S2 Y1 92.84(4)
O2 Y2 S2 S1 -21.15(15)
N8 Y2 S2 S1 -95.65(13)
N12 Y2 S2 S1 -174.5(3)
N10 Y2 S2 S1 -168.75(13)
S4 Y2 S2 S1 105.94(7)
S3 Y2 S2 S1 63.79(7)
Y1 Y2 S2 S1 65.09(6)
O2 Y2 S2 Y1 -86.24(14)
N8 Y2 S2 Y1 -160.74(12)
N12 Y2 S2 Y1 120.4(3)
N10 Y2 S2 Y1 126.15(12)
S4 Y2 S2 Y1 40.85(5)
S1 Y2 S2 Y1 -65.09(6)
S3 Y2 S2 Y1 -1.30(5)
O1 Y1 S2 S1 164.53(12)
N2 Y1 S2 S1 -173.3(3)
N6 Y1 S2 S1 88.89(12)
N4 Y1 S2 S1 20.69(16)
S3 Y1 S2 S1 -70.25(7)
S4 Y1 S2 S1 -110.75(7)
Y2 Y1 S2 S1 -71.61(7)
O1 Y1 S2 Y2 -123.86(11)
N2 Y1 S2 Y2 -101.7(3)
N6 Y1 S2 Y2 160.51(11)
N4 Y1 S2 Y2 92.30(16)
S1 Y1 S2 Y2 71.61(7)
S3 Y1 S2 Y2 1.37(5)
S4 Y1 S2 Y2 -39.13(5)
O1 Y1 S3 S4 18.40(14)
N2 Y1 S3 S4 92.25(12)
N6 Y1 S3 S4 180.0(3)
N4 Y1 S3 S4 164.51(12)
S1 Y1 S3 S4 -107.65(7)
S2 Y1 S3 S4 -65.88(7)
Y2 Y1 S3 S4 -64.58(6)
O1 Y1 S3 Y2 82.98(13)
N2 Y1 S3 Y2 156.83(11)
N6 Y1 S3 Y2 -115.4(3)
N4 Y1 S3 Y2 -130.91(11)
S1 Y1 S3 Y2 -43.08(5)
S2 Y1 S3 Y2 -1.30(5)
S4 Y1 S3 Y2 64.58(6)
O2 Y2 S3 S4 -165.09(13)
N8 Y2 S3 S4 178.1(3)
N12 Y2 S3 S4 -88.87(13)
N10 Y2 S3 S4 -16.21(16)
S2 Y2 S3 S4 72.79(8)
S1 Y2 S3 S4 112.64(7)
Y1 Y2 S3 S4 71.44(7)
O2 Y2 S3 Y1 123.47(12)
N8 Y2 S3 Y1 106.7(3)
N12 Y2 S3 Y1 -160.31(11)
N10 Y2 S3 Y1 -87.65(15)
S4 Y2 S3 Y1 -71.44(7)
S2 Y2 S3 Y1 1.35(5)
S1 Y2 S3 Y1 41.20(5)
Y1 S3 S4 Y2 92.19(4)
Y2 S3 S4 Y1 -92.19(4)
O2 Y2 S4 S3 18.19(15)
N8 Y2 S4 S3 -178.2(3)
N12 Y2 S4 S3 94.82(13)
N10 Y2 S4 S3 167.17(12)
S2 Y2 S4 S3 -106.44(7)
S1 Y2 S4 S3 -64.32(7)
Y1 Y2 S4 S3 -65.86(6)
O2 Y2 S4 Y1 84.05(14)
N8 Y2 S4 Y1 -112.4(3)
N12 Y2 S4 Y1 160.68(12)
N10 Y2 S4 Y1 -126.97(12)
S2 Y2 S4 Y1 -40.58(5)
S1 Y2 S4 Y1 1.54(5)
S3 Y2 S4 Y1 65.86(6)
O1 Y1 S4 S3 -165.04(11)
N2 Y1 S4 S3 -87.69(12)
N6 Y1 S4 S3 180.0(3)
N4 Y1 S4 S3 -20.03(16)
S1 Y1 S4 S3 71.08(7)
S2 Y1 S4 S3 112.15(7)
Y2 Y1 S4 S3 72.70(6)
O1 Y1 S4 Y2 122.27(11)
N2 Y1 S4 Y2 -160.38(11)
N6 Y1 S4 Y2 107.3(3)
N4 Y1 S4 Y2 -92.73(15)
S1 Y1 S4 Y2 -1.62(5)
S3 Y1 S4 Y2 -72.70(6)
S2 Y1 S4 Y2 39.46(5)
N2 N1 C2 C3 0.3(7)
B1 N1 C2 C3 -162.6(6)
N2 N1 C2 C1 -178.3(6)
B1 N1 C2 C1 18.9(10)
N1 C2 C3 C4 0.6(8)
C1 C2 C3 C4 179.1(7)
N1 N2 C4 C3 1.5(7)
Y1 N2 C4 C3 -159.2(5)
N1 N2 C4 C5 -176.0(6)
Y1 N2 C4 C5 23.3(10)
C2 C3 C4 N2 -1.3(8)
C2 C3 C4 C5 176.0(6)
N4 N3 C7 C8 1.3(8)
B1 N3 C7 C8 -176.1(6)
N4 N3 C7 C6 179.3(6)
B1 N3 C7 C6 1.9(11)
N3 C7 C8 C9 -0.9(8)
C6 C7 C8 C9 -178.6(7)
N3 N4 C9 C8 0.7(8)
Y1 N4 C9 C8 -178.1(4)
N3 N4 C9 C10 178.2(6)
Y1 N4 C9 C10 -0.6(10)
C7 C8 C9 N4 0.1(9)
C7 C8 C9 C10 -177.1(7)
N6 N5 C12 C13 -0.8(7)
B1 N5 C12 C13 162.5(6)
N6 N5 C12 C11 -179.2(6)
B1 N5 C12 C11 -15.9(10)
N5 C12 C13 C14 0.2(7)
C11 C12 C13 C14 178.6(6)
N5 N6 C14 C13 -0.9(6)
Y1 N6 C14 C13 172.8(4)
N5 N6 C14 C15 179.2(5)
Y1 N6 C14 C15 -7.1(9)
C12 C13 C14 N6 0.4(7)
C12 C13 C14 C15 -179.7(6)
N8 N7 C17 C18 1.1(8)
B2 N7 C17 C18 169.5(6)
N8 N7 C17 C16 -177.5(6)
B2 N7 C17 C16 -9.1(11)
N7 C17 C18 C19 -1.6(9)
C16 C17 C18 C19 176.9(8)
N7 N8 C19 C18 -0.9(8)
Y2 N8 C19 C18 167.4(5)
N7 N8 C19 C20 179.1(7)
Y2 N8 C19 C20 -12.6(12)
C17 C18 C19 N8 1.6(9)
C17 C18 C19 C20 -178.4(8)
N10 N9 C22 C23 0.9(7)
B2 N9 C22 C23 -177.8(6)
N10 N9 C22 C21 178.0(6)
B2 N9 C22 C21 -0.6(10)
N9 C22 C23 C24 -0.7(8)
C21 C22 C23 C24 -177.4(7)
N9 N10 C24 C23 0.3(7)
Y2 N10 C24 C23 -179.6(4)
N9 N10 C24 C25 -178.1(6)
Y2 N10 C24 C25 2.0(10)
C22 C23 C24 N10 0.2(8)
C22 C23 C24 C25 178.5(7)
N12 N11 C27 C28 -0.1(8)
B2 N11 C27 C28 -170.8(6)
N12 N11 C27 C26 179.2(6)
B2 N11 C27 C26 8.5(11)
N11 C27 C28 C29 2.1(8)
C26 C27 C28 C29 -177.1(7)
N11 N12 C29 C28 3.3(7)
Y2 N12 C29 C28 -164.1(5)
N11 N12 C29 C30 -177.5(6)
Y2 N12 C29 C30 15.1(10)
C27 C28 C29 N12 -3.4(8)
C27 C28 C29 C30 177.4(7)
C34 O1 C31 C32 19.1(9)
Y1 O1 C31 C32 -167.0(5)
O1 C31 C32 C33 -10.7(10)
C31 C32 C33 C34 -1.1(11)
C31 O1 C34 C33 -19.8(8)
Y1 O1 C34 C33 166.4(5)
C32 C33 C34 O1 12.7(10)
C38 O2 C35 C36 -15.6(16)
Y2 O2 C35 C36 169.5(8)
O2 C35 C36 C37 0.0(15)
C35 C36 C37 C38 12.7(12)
C35 O2 C38 C37 25.0(14)
Y2 O2 C38 C37 -160.7(6)
C36 C37 C38 O2 -23.2(12)

loop_
_platon_squeeze_void_nr
_platon_squeeze_void_average_x
_platon_squeeze_void_average_y
_platon_squeeze_void_average_z
_platon_squeeze_void_volume
_platon_squeeze_void_count_electrons
_platon_squeeze_void_content
1 0.500 0.000 0.500 349 117 ' '
2 0.846 0.235 0.469 205 50 ' '
3 0.847 0.266 -0.030 204 49 ' '
4 0.499 0.500 0.999 348 116 ' '
5 0.153 0.734 0.030 203 52 ' '
6 0.153 0.766 0.530 203 52 ' '
